data_4307426
loop_
_publ_author_name
'Lingyun Cao'
'Michael C. Jennings'
'Richard J. Puddephatt'

_publ_section_title
;
Amine-Amide Equilibrium in Gold(III) Complexes and a Gold(III)-Gold(I)
Aurophilic Bond
;
_journal_name_full 'Inorganic Chemistry'
_journal_page_first 1361
_journal_page_last 1368
_journal_paper_doi 10.1021/ic061911y
_journal_volume 46
_journal_year 2007
_chemical_formula_sum 'C12 H12 Au2 Cl3 N3'
_chemical_formula_weight 698.53
_chemical_name_systematic
; 
 ? 
;
_space_group_IT_number 14
_symmetry_cell_setting monoclinic
_symmetry_space_group_name_Hall '-P 2yn'
_symmetry_space_group_name_H-M 'P 1 21/n 1'
_atom_sites_solution_hydrogens geom
_atom_sites_solution_primary Patterson
_atom_sites_solution_secondary difmap
_audit_creation_method SHELXL-97
_cell_angle_alpha 90.00
_cell_angle_beta 95.441(2)
_cell_angle_gamma 90.00
_cell_formula_units_Z 4
_cell_length_a 7.4839(3)
_cell_length_b 19.8209(7)
_cell_length_c 10.7631(4)
_cell_measurement_temperature 296(2)
_cell_volume 1589.38(10)
_computing_cell_refinement 'Nonius DENZO'
_computing_data_collection 'Nonius COLLECT'
_computing_data_reduction 'Nonius DENZO'
_computing_molecular_graphics 'Bruker SHELXTL'
_computing_publication_material 'Bruker SHELXTL'
_computing_structure_refinement 'SHELXL-97 (Sheldrick, 1997)'
_computing_structure_solution 'SHELXS-97 (Sheldrick, 1990)'
_diffrn_ambient_temperature 296(2)
_diffrn_measured_fraction_theta_full 0.999
_diffrn_measured_fraction_theta_max 0.999
_diffrn_measurement_device_type 'Nonius Kappa-CCD'
_diffrn_measurement_method 'phi/omega scans'
_diffrn_radiation_monochromator graphite
_diffrn_radiation_source 'fine-focus sealed tube'
_diffrn_radiation_type MoK\a
_diffrn_radiation_wavelength 0.71073
_diffrn_reflns_av_R_equivalents 0.088
_diffrn_reflns_av_sigmaI/netI 0.0577
_diffrn_reflns_limit_h_max 8
_diffrn_reflns_limit_h_min -8
_diffrn_reflns_limit_k_max 23
_diffrn_reflns_limit_k_min -23
_diffrn_reflns_limit_l_max 12
_diffrn_reflns_limit_l_min -12
_diffrn_reflns_number 19482
_diffrn_reflns_theta_full 25.00
_diffrn_reflns_theta_max 25.00
_diffrn_reflns_theta_min 2.16
_exptl_absorpt_coefficient_mu 18.935
_exptl_absorpt_correction_T_max 0.4511
_exptl_absorpt_correction_T_min 0.0879
_exptl_absorpt_correction_type integration
_exptl_crystal_colour orange
_exptl_crystal_density_diffrn 2.919
_exptl_crystal_density_method 'not measured'
_exptl_crystal_description block
_exptl_crystal_F_000 1256
_exptl_crystal_size_max 0.25
_exptl_crystal_size_mid 0.13
_exptl_crystal_size_min 0.05
_refine_diff_density_max 1.398
_refine_diff_density_min -2.096
_refine_diff_density_rms 0.250
_refine_ls_extinction_coef 0.00224(14)
_refine_ls_extinction_expression Fc^*^=kFc[1+0.001xFc^2^\l^3^/sin(2\q)]^-1/4^
_refine_ls_extinction_method SHELXL
_refine_ls_goodness_of_fit_ref 0.964
_refine_ls_hydrogen_treatment mixed
_refine_ls_matrix_type full
_refine_ls_number_parameters 182
_refine_ls_number_reflns 2793
_refine_ls_number_restraints 0
_refine_ls_restrained_S_all 0.964
_refine_ls_R_factor_all 0.0631
_refine_ls_R_factor_gt 0.0385
_refine_ls_shift/su_max 0.001
_refine_ls_shift/su_mean 0.000
_refine_ls_structure_factor_coef Fsqd
_refine_ls_weighting_details 'calc w=1/[\s^2^(Fo^2^)+(0.0517P)^2^+0.0000P] where P=(Fo^2^+2Fc^2^)/3'
_refine_ls_weighting_scheme calc
_refine_ls_wR_factor_gt 0.0875
_refine_ls_wR_factor_ref 0.0964
_reflns_number_gt 1995
_reflns_number_total 2793
_reflns_threshold_expression >2sigma(I)
_cod_data_source_file ic061911ysi20061006_041022_6.cif
_cod_data_source_block complex_5c
_cod_depositor_comments
;
The following automatic conversions were performed:
'_symmetry_cell_setting' value 'Monoclinic' changed to 'monoclinic'
according to '/home/saulius/struct/CIF-dictionaries/cif_core.dic'
dictionary named 'cif_core.dic' version 2.4.1 from 2010-06-29.

Automatic conversion script
Id: cif_fix_enum 1527 2010-12-29 10:47:43Z saulius 
;
_cod_database_code 4307426

loop_
_symmetry_equiv_pos_as_xyz
'x, y, z'
'-x+1/2, y+1/2, -z+1/2'
'-x, -y, -z'
'x-1/2, -y-1/2, z-1/2'

loop_
_atom_site_label
_atom_site_type_symbol
_atom_site_fract_x
_atom_site_fract_y
_atom_site_fract_z
_atom_site_U_iso_or_equiv
_atom_site_adp_type
_atom_site_occupancy
_atom_site_symmetry_multiplicity
_atom_site_calc_flag
_atom_site_refinement_flags
_atom_site_disorder_assembly
_atom_site_disorder_group
Au1 Au 0.22789(6) 0.165951(18) 0.41708(4) 0.03849(18) Uani 1 1 d . . .
Au2 Au 0.43231(7) 0.17254(2) 0.15478(4) 0.04837(19) Uani 1 1 d . . .
Cl11 Cl 0.4800(4) 0.12367(13) 0.5377(3) 0.0602(8) Uani 1 1 d . . .
Cl21 Cl 0.3827(5) 0.06054(15) 0.1330(3) 0.0733(10) Uani 1 1 d . . .
Cl22 Cl 0.4926(5) 0.28419(14) 0.1665(3) 0.0671(10) Uani 1 1 d . . .
N1 N 0.1079(12) 0.0759(4) 0.3777(8) 0.045(2) Uani 1 1 d . . .
C2 C 0.1875(15) 0.0143(5) 0.3928(9) 0.049(3) Uani 1 1 d . . .
H2A H 0.3047 0.0102 0.4293 0.058 Uiso 1 1 calc R . .
C3 C 0.0916(17) -0.0410(6) 0.3533(11) 0.056(3) Uani 1 1 d . . .
H3A H 0.1440 -0.0834 0.3641 0.067 Uiso 1 1 calc R . .
C4 C -0.0806(18) -0.0361(6) 0.2978(11) 0.066(4) Uani 1 1 d . . .
H4A H -0.1439 -0.0746 0.2707 0.079 Uiso 1 1 calc R . .
C5 C -0.1578(15) 0.0262(5) 0.2831(10) 0.058(3) Uani 1 1 d . . .
H5A H -0.2744 0.0306 0.2457 0.069 Uiso 1 1 calc R . .
C6 C -0.0609(15) 0.0827(5) 0.3242(10) 0.045(3) Uani 1 1 d . . .
C7 C -0.1250(14) 0.1531(5) 0.3163(11) 0.052(3) Uani 1 1 d . . .
H7A H -0.2128 0.1581 0.2446 0.062 Uiso 1 1 calc R . .
H7B H -0.1829 0.1642 0.3906 0.062 Uiso 1 1 calc R . .
N8 N 0.0223(12) 0.1987(4) 0.3048(7) 0.041(2) Uani 1 1 d . . .
C9 C -0.0198(14) 0.2697(5) 0.3353(9) 0.045(3) Uani 1 1 d . . .
H9A H -0.1081 0.2706 0.3957 0.054 Uiso 1 1 calc R . .
H9B H -0.0704 0.2927 0.2605 0.054 Uiso 1 1 calc R . .
C10 C 0.1461(14) 0.3053(5) 0.3874(9) 0.041(3) Uani 1 1 d . . .
C11 C 0.1679(17) 0.3745(5) 0.3899(11) 0.056(3) Uani 1 1 d . . .
H11A H 0.0773 0.4022 0.3534 0.067 Uiso 1 1 calc R . .
C12 C 0.3215(18) 0.4023(5) 0.4455(11) 0.060(3) Uani 1 1 d . . .
H12A H 0.3342 0.4489 0.4492 0.072 Uiso 1 1 calc R . .
C13 C 0.4602(16) 0.3606(5) 0.4972(11) 0.056(3) Uani 1 1 d . . .
H13A H 0.5662 0.3789 0.5350 0.067 Uiso 1 1 calc R . .
C14 C 0.4357(15) 0.2921(5) 0.4905(10) 0.050(3) Uani 1 1 d . . .
H14A H 0.5271 0.2637 0.5237 0.060 Uiso 1 1 calc R . .
N15 N 0.2822(13) 0.2648(4) 0.4372(8) 0.046(2) Uani 1 1 d . . .

loop_
_atom_site_aniso_label
_atom_site_aniso_U_11
_atom_site_aniso_U_22
_atom_site_aniso_U_33
_atom_site_aniso_U_23
_atom_site_aniso_U_13
_atom_site_aniso_U_12
Au1 0.0361(3) 0.0434(3) 0.0359(3) 0.00198(17) 0.0030(2) 0.00479(17)
Au2 0.0454(3) 0.0533(3) 0.0473(3) 0.00301(19) 0.0091(2) 0.0037(2)
Cl11 0.0507(19) 0.0602(17) 0.066(2) 0.0000(14) -0.0131(17) 0.0087(14)
Cl21 0.068(2) 0.0540(16) 0.099(3) 0.0005(17) 0.013(2) -0.0010(16)
Cl22 0.084(3) 0.0562(17) 0.064(2) -0.0013(14) 0.025(2) 0.0019(16)
N1 0.048(6) 0.050(5) 0.036(5) 0.000(4) 0.003(5) 0.011(5)
C2 0.045(7) 0.051(6) 0.050(7) -0.001(5) 0.008(6) -0.003(5)
C3 0.057(9) 0.049(6) 0.063(9) -0.009(6) 0.013(7) -0.006(6)
C4 0.068(10) 0.060(8) 0.071(9) -0.004(6) 0.014(8) -0.021(7)
C5 0.044(8) 0.057(7) 0.069(9) -0.002(6) -0.004(7) -0.010(6)
C6 0.040(7) 0.043(6) 0.051(7) 0.009(5) 0.004(6) -0.002(5)
C7 0.026(6) 0.063(7) 0.065(8) -0.011(6) -0.003(6) 0.005(5)
N8 0.046(6) 0.039(4) 0.037(5) 0.001(4) 0.005(4) 0.007(4)
C9 0.035(6) 0.062(6) 0.037(6) 0.003(5) -0.002(5) -0.001(5)
C10 0.041(7) 0.053(6) 0.031(6) 0.004(5) 0.007(6) 0.002(5)
C11 0.067(9) 0.043(6) 0.057(8) 0.000(5) 0.001(7) 0.007(6)
C12 0.077(10) 0.048(6) 0.055(8) -0.007(6) 0.009(8) -0.013(7)
C13 0.054(8) 0.049(6) 0.063(8) 0.002(6) -0.005(7) -0.013(6)
C14 0.046(8) 0.053(6) 0.050(7) -0.007(5) 0.009(6) 0.010(5)
N15 0.047(6) 0.057(5) 0.035(5) 0.004(4) 0.002(5) 0.000(5)

loop_
_atom_type_symbol
_atom_type_description
_atom_type_scat_dispersion_real
_atom_type_scat_dispersion_imag
_atom_type_scat_source
C C 0.0033 0.0016 'International Tables Vol C Tables 4.2.6.8 and 6.1.1.4'
H H 0.0000 0.0000 'International Tables Vol C Tables 4.2.6.8 and 6.1.1.4'
N N 0.0061 0.0033 'International Tables Vol C Tables 4.2.6.8 and 6.1.1.4'
Cl Cl 0.1484 0.1585 'International Tables Vol C Tables 4.2.6.8 and 6.1.1.4'
Au Au -2.0133 8.8022 'International Tables Vol C Tables 4.2.6.8 and 6.1.1.4'

loop_
_geom_angle_atom_site_label_1
_geom_angle_atom_site_label_2
_geom_angle_atom_site_label_3
_geom_angle
_geom_angle_site_symmetry_1
_geom_angle_site_symmetry_3
_geom_angle_publ_flag
N8 Au1 N15 83.3(4) . . ?
N8 Au1 N1 81.8(3) . . ?
N15 Au1 N1 164.5(4) . . ?
N8 Au1 Cl11 175.9(2) . . ?
N15 Au1 Cl11 98.4(3) . . ?
N1 Au1 Cl11 96.8(3) . . ?
N8 Au1 Au2 82.1(2) . . ?
N15 Au1 Au2 87.1(2) . . ?
N1 Au1 Au2 95.0(2) . . ?
Cl11 Au1 Au2 94.20(7) . . ?
Cl21 Au2 Cl22 176.44(11) . . ?
Cl21 Au2 Au1 88.01(8) . . ?
Cl22 Au2 Au1 95.51(7) . . ?
C6 N1 C2 121.6(10) . . ?
C6 N1 Au1 112.4(6) . . ?
C2 N1 Au1 125.8(8) . . ?
C3 C2 N1 118.3(12) . . ?
C2 C3 C4 121.8(11) . . ?
C5 C4 C3 118.9(11) . . ?
C4 C5 C6 119.5(11) . . ?
N1 C6 C5 119.8(10) . . ?
N1 C6 C7 114.0(9) . . ?
C5 C6 C7 126.1(11) . . ?
N8 C7 C6 110.6(9) . . ?
C7 N8 C9 113.3(8) . . ?
C7 N8 Au1 107.4(6) . . ?
C9 N8 Au1 110.2(6) . . ?
N8 C9 C10 110.1(9) . . ?
N15 C10 C11 119.6(10) . . ?
N15 C10 C9 115.7(9) . . ?
C11 C10 C9 124.7(10) . . ?
C12 C11 C10 120.2(11) . . ?
C11 C12 C13 120.0(10) . . ?
C14 C13 C12 118.2(11) . . ?
N15 C14 C13 121.6(10) . . ?
C14 N15 C10 120.4(9) . . ?
C14 N15 Au1 126.3(8) . . ?
C10 N15 Au1 113.3(8) . . ?

loop_
_geom_bond_atom_site_label_1
_geom_bond_atom_site_label_2
_geom_bond_distance
_geom_bond_site_symmetry_2
_geom_bond_publ_flag
Au1 N8 1.974(9) . ?
Au1 N15 2.008(9) . ?
Au1 N1 2.025(8) . ?
Au1 Cl11 2.342(3) . ?
Au1 Au2 3.3387(6) . ?
Au2 Cl21 2.259(3) . ?
Au2 Cl22 2.260(3) . ?
N1 C6 1.345(13) . ?
N1 C2 1.361(12) . ?
C2 C3 1.356(15) . ?
C3 C4 1.371(16) . ?
C4 C5 1.367(15) . ?
C5 C6 1.384(13) . ?
C6 C7 1.475(13) . ?
C7 N8 1.440(12) . ?
N8 C9 1.486(11) . ?
C9 C10 1.490(14) . ?
C10 N15 1.365(13) . ?
C10 C11 1.383(14) . ?
C11 C12 1.361(16) . ?
C12 C13 1.400(16) . ?
C13 C14 1.373(13) . ?
C14 N15 1.348(13) . ?
